data_1517391
loop_
_publ_author_name
'Gao, Qinghe'
'Liu, Shan'
'Wu, Xia'
'Wu, Anxin'

_publ_section_title
;
 Povarov-Type Reaction Using Methyl as New Input: Direct Synthesis of
 Substituted Quinolines by I2-Mediated Formal [3 + 2 + 1] Cycloaddition.
;
_journal_issue 17
_journal_name_full 'Organic letters'
_journal_page_first 4582
_journal_paper_doi 10.1021/ol502134u
_journal_volume 16
_journal_year 2014
_chemical_formula_moiety 'C23 H17 N O'
_chemical_formula_sum 'C23 H17 N O'
_chemical_formula_weight 323.38
_chemical_name_systematic
; 
 ? 
;
_space_group_IT_number 14
_symmetry_cell_setting monoclinic
_symmetry_space_group_name_Hall '-P 2ybc'
_symmetry_space_group_name_H-M 'P 1 21/c 1'
_atom_sites_solution_hydrogens geom
_atom_sites_solution_primary direct
_atom_sites_solution_secondary difmap
_audit_creation_method SHELXL-97
_cell_angle_alpha 90.00
_cell_angle_beta 99.144(2)
_cell_angle_gamma 90.00
_cell_formula_units_Z 4
_cell_length_a 9.1194(12)
_cell_length_b 26.295(4)
_cell_length_c 7.2648(10)
_cell_measurement_reflns_used 5538
_cell_measurement_temperature 296(2)
_cell_measurement_theta_max 31.18
_cell_measurement_theta_min 2.39
_cell_volume 1719.9(4)
_computing_cell_refinement 'Bruker SAINT'
_computing_data_collection 'Bruker APEX2'
_computing_data_reduction 'Bruker SAINT'
_computing_molecular_graphics 'Bruker SHELXTL'
_computing_publication_material 'Bruker SHELXTL'
_computing_structure_refinement 'SHELXL-97 (Sheldrick, 1997)'
_computing_structure_solution 'SHELXS-97 (Sheldrick, 1990)'
_diffrn_ambient_temperature 296(2)
_diffrn_measured_fraction_theta_full 0.994
_diffrn_measured_fraction_theta_max 0.994
_diffrn_measurement_device_type 'Bruker APEX-II CCD'
_diffrn_measurement_method '\f and \w scans'
_diffrn_radiation_monochromator graphite
_diffrn_radiation_source 'fine-focus sealed tube'
_diffrn_radiation_type MoK\a
_diffrn_radiation_wavelength 0.71073
_diffrn_reflns_av_R_equivalents 0.0653
_diffrn_reflns_av_sigmaI/netI 0.0409
_diffrn_reflns_limit_h_max 12
_diffrn_reflns_limit_h_min -12
_diffrn_reflns_limit_k_max 36
_diffrn_reflns_limit_k_min -36
_diffrn_reflns_limit_l_max 10
_diffrn_reflns_limit_l_min -9
_diffrn_reflns_number 17665
_diffrn_reflns_theta_full 30.00
_diffrn_reflns_theta_max 30.00
_diffrn_reflns_theta_min 1.55
_exptl_absorpt_coefficient_mu 0.076
_exptl_absorpt_correction_T_max 0.9849
_exptl_absorpt_correction_T_min 0.9849
_exptl_absorpt_correction_type multi-scan
_exptl_absorpt_process_details 'SADABS, Sheldrick, 2008'
_exptl_crystal_colour colorless
_exptl_crystal_density_diffrn 1.249
_exptl_crystal_density_method 'not measured'
_exptl_crystal_description block
_exptl_crystal_F_000 680
_exptl_crystal_size_max 0.20
_exptl_crystal_size_mid 0.20
_exptl_crystal_size_min 0.20
_refine_diff_density_max 0.178
_refine_diff_density_min -0.235
_refine_diff_density_rms 0.043
_refine_ls_extinction_method none
_refine_ls_goodness_of_fit_ref 1.069
_refine_ls_hydrogen_treatment mixed
_refine_ls_matrix_type full
_refine_ls_number_parameters 227
_refine_ls_number_reflns 4979
_refine_ls_number_restraints 0
_refine_ls_restrained_S_all 1.069
_refine_ls_R_factor_all 0.0771
_refine_ls_R_factor_gt 0.0523
_refine_ls_shift/su_max 0.004
_refine_ls_shift/su_mean 0.000
_refine_ls_structure_factor_coef Fsqd
_refine_ls_weighting_details 'calc w=1/[\s^2^(Fo^2^)+(0.0806P)^2^+0.0350P] where P=(Fo^2^+2Fc^2^)/3'
_refine_ls_weighting_scheme calc
_refine_ls_wR_factor_gt 0.1384
_refine_ls_wR_factor_ref 0.1555
_reflns_number_gt 3299
_reflns_number_total 4979
_reflns_threshold_expression >2sigma(I)
_cod_data_source_file ol502134u_si_002.cif
_cod_data_source_block e:\140107g\work\t
_cod_depositor_comments
;
The following automatic conversions were performed:

'_symmetry_cell_setting' value 'Monoclinic' changed to 'monoclinic'
according to
/usr/data/users/saulius/crontab/automatic-downloads/rss-feeds/ACS/lib/dictionaries/cif_core.dic
dictionary named 'cif_core.dic' version 2.4.2 from 2011-04-26.

Automatic conversion script
Id: cif_fix_values 2281 2013-09-26 08:29:07Z andrius 

 Adding full bibliography for 1517391.cif.
;
_cod_original_cell_volume 1720.0(4)
_cod_original_sg_symbol_H-M P2(1)/c
_cod_database_code 1517391

loop_
_symmetry_equiv_pos_as_xyz
'x, y, z'
'-x, y+1/2, -z+1/2'
'-x, -y, -z'
'x, -y-1/2, z-1/2'

loop_
_atom_site_label
_atom_site_type_symbol
_atom_site_fract_x
_atom_site_fract_y
_atom_site_fract_z
_atom_site_U_iso_or_equiv
_atom_site_adp_type
_atom_site_occupancy
_atom_site_symmetry_multiplicity
_atom_site_calc_flag
_atom_site_refinement_flags
C1 C 0.07892(17) 0.10612(7) 0.1582(3) 0.0768(5) Uani 1 1 d .
H1A H 0.1224 0.1392 0.1512 0.115 Uiso 1 1 calc R
H1B H 0.0284 0.1047 0.2643 0.115 Uiso 1 1 calc R
H1C H 0.0093 0.0999 0.0467 0.115 Uiso 1 1 calc R
C2 C 0.19912(13) 0.06636(6) 0.17724(18) 0.0520(3) Uani 1 1 d .
C3 C 0.34547(13) 0.07975(5) 0.19564(17) 0.0470(3) Uani 1 1 d .
H3 H 0.3704 0.1140 0.1899 0.056 Uiso 1 1 calc R
C4 C 0.46048(12) 0.04292(4) 0.22330(15) 0.0393(2) Uani 1 1 d .
C5 C 0.42012(12) -0.00910(4) 0.22784(15) 0.0412(3) Uani 1 1 d .
C6 C 0.26785(14) -0.02237(5) 0.20326(18) 0.0513(3) Uani 1 1 d .
H6 H 0.2404 -0.0564 0.2019 0.062 Uiso 1 1 calc R
C7 C 0.16135(13) 0.01434(6) 0.18153(18) 0.0558(3) Uani 1 1 d .
H7 H 0.0619 0.0050 0.1693 0.067 Uiso 1 1 calc R
C8 C 0.61512(12) 0.05502(4) 0.25578(15) 0.0400(2) Uani 1 1 d .
C9 C 0.71443(12) 0.01574(5) 0.29502(16) 0.0435(3) Uani 1 1 d .
H9 H 0.8156 0.0225 0.3236 0.052 Uiso 1 1 calc R
C10 C 0.66313(13) -0.03487(4) 0.29202(16) 0.0422(3) Uani 1 1 d .
C11 C 0.66890(12) 0.10812(4) 0.24726(17) 0.0429(3) Uani 1 1 d .
C12 C 0.76358(14) 0.12920(5) 0.3967(2) 0.0529(3) Uani 1 1 d .
H12 H 0.7924 0.1102 0.5043 0.063 Uiso 1 1 calc R
C13 C 0.81499(17) 0.17850(6) 0.3854(3) 0.0672(4) Uani 1 1 d .
H13 H 0.8772 0.1925 0.4865 0.081 Uiso 1 1 calc R
C14 C 0.77548(18) 0.20663(6) 0.2279(3) 0.0707(4) Uani 1 1 d .
H14 H 0.8108 0.2397 0.2219 0.085 Uiso 1 1 calc R
C15 C 0.68311(18) 0.18612(5) 0.0774(2) 0.0669(4) Uani 1 1 d .
H15 H 0.6568 0.2053 -0.0304 0.080 Uiso 1 1 calc R
C16 C 0.62984(15) 0.13725(5) 0.0869(2) 0.0542(3) Uani 1 1 d .
H16 H 0.5673 0.1236 -0.0148 0.065 Uiso 1 1 calc R
C17 C 0.77628(14) -0.07713(5) 0.32164(19) 0.0502(3) Uani 1 1 d .
C18 C 0.73105(15) -0.13159(5) 0.33220(17) 0.0501(3) Uani 1 1 d .
C19 C 0.82758(19) -0.16799(6) 0.2821(2) 0.0666(4) Uani 1 1 d .
H19 H 0.9149 -0.1579 0.2417 0.080 Uiso 1 1 calc R
C20 C 0.7948(2) -0.21948(6) 0.2917(3) 0.0819(5) Uani 1 1 d .
H20 H 0.8590 -0.2436 0.2550 0.098 Uiso 1 1 calc R
C21 C 0.6686(2) -0.23471(6) 0.3550(3) 0.0832(5) Uani 1 1 d .
H21 H 0.6469 -0.2692 0.3615 0.100 Uiso 1 1 calc R
C22 C 0.5737(2) -0.19922(6) 0.4090(2) 0.0723(4) Uani 1 1 d .
H22 H 0.4886 -0.2098 0.4538 0.087 Uiso 1 1 calc R
C23 C 0.60351(17) -0.14798(5) 0.39735(19) 0.0571(3) Uani 1 1 d .
H23 H 0.5380 -0.1242 0.4333 0.069 Uiso 1 1 calc R
N1 N 0.52185(11) -0.04753(4) 0.25703(14) 0.0449(2) Uani 1 1 d .
O1 O 0.90720(11) -0.06643(4) 0.33211(19) 0.0752(3) Uani 1 1 d .

loop_
_atom_site_aniso_label
_atom_site_aniso_U_11
_atom_site_aniso_U_22
_atom_site_aniso_U_33
_atom_site_aniso_U_23
_atom_site_aniso_U_13
_atom_site_aniso_U_12
C1 0.0433(7) 0.0983(12) 0.0900(12) 0.0046(9) 0.0142(7) 0.0197(8)
C2 0.0376(6) 0.0725(9) 0.0467(7) -0.0007(6) 0.0089(5) 0.0072(6)
C3 0.0392(6) 0.0543(7) 0.0482(6) -0.0012(5) 0.0095(5) 0.0049(5)
C4 0.0331(5) 0.0493(6) 0.0360(5) -0.0014(4) 0.0069(4) 0.0007(4)
C5 0.0372(5) 0.0504(6) 0.0360(5) 0.0000(5) 0.0059(4) -0.0031(5)
C6 0.0411(6) 0.0620(8) 0.0506(7) 0.0026(6) 0.0066(5) -0.0109(5)
C7 0.0336(6) 0.0825(10) 0.0517(7) -0.0001(6) 0.0076(5) -0.0061(6)
C8 0.0363(5) 0.0453(6) 0.0389(5) -0.0009(4) 0.0076(4) -0.0010(4)
C9 0.0325(5) 0.0494(6) 0.0485(6) 0.0009(5) 0.0058(4) -0.0021(4)
C10 0.0397(6) 0.0450(6) 0.0417(6) 0.0029(5) 0.0061(4) 0.0008(5)
C11 0.0343(5) 0.0447(6) 0.0505(6) -0.0033(5) 0.0091(4) 0.0016(4)
C12 0.0454(6) 0.0547(7) 0.0572(7) -0.0054(6) 0.0040(5) 0.0005(5)
C13 0.0557(8) 0.0589(8) 0.0836(11) -0.0188(8) 0.0013(7) -0.0078(7)
C14 0.0654(9) 0.0436(7) 0.1038(13) -0.0023(8) 0.0155(9) -0.0049(6)
C15 0.0701(9) 0.0494(7) 0.0800(10) 0.0121(7) 0.0087(8) 0.0012(7)
C16 0.0522(7) 0.0512(7) 0.0579(7) 0.0021(6) 0.0048(6) -0.0014(6)
C17 0.0440(6) 0.0518(7) 0.0545(7) 0.0044(5) 0.0067(5) 0.0034(5)
C18 0.0541(7) 0.0478(7) 0.0455(6) 0.0022(5) -0.0009(5) 0.0051(5)
C19 0.0666(9) 0.0608(8) 0.0706(10) 0.0000(7) 0.0053(7) 0.0140(7)
C20 0.0976(13) 0.0563(9) 0.0876(12) -0.0081(8) 0.0022(10) 0.0204(9)
C21 0.1027(14) 0.0499(8) 0.0889(12) -0.0003(8) -0.0097(10) -0.0058(9)
C22 0.0829(11) 0.0560(8) 0.0746(10) 0.0104(7) 0.0023(8) -0.0094(8)
C23 0.0656(8) 0.0509(7) 0.0537(7) 0.0045(6) 0.0061(6) -0.0024(6)
N1 0.0410(5) 0.0475(5) 0.0456(5) 0.0020(4) 0.0050(4) -0.0029(4)
O1 0.0442(5) 0.0611(6) 0.1200(10) 0.0133(6) 0.0120(6) 0.0056(5)

loop_
_atom_type_symbol
_atom_type_description
_atom_type_scat_dispersion_real
_atom_type_scat_dispersion_imag
_atom_type_scat_source
C C 0.0033 0.0016 'International Tables Vol C Tables 4.2.6.8 and 6.1.1.4'
H H 0.0000 0.0000 'International Tables Vol C Tables 4.2.6.8 and 6.1.1.4'
N N 0.0061 0.0033 'International Tables Vol C Tables 4.2.6.8 and 6.1.1.4'
O O 0.0106 0.0060 'International Tables Vol C Tables 4.2.6.8 and 6.1.1.4'

loop_
_geom_angle_atom_site_label_1
_geom_angle_atom_site_label_2
_geom_angle_atom_site_label_3
_geom_angle
C2 C1 H1A 109.5
C2 C1 H1B 109.5
H1A C1 H1B 109.5
C2 C1 H1C 109.5
H1A C1 H1C 109.5
H1B C1 H1C 109.5
C3 C2 C7 119.05(12)
C3 C2 C1 121.04(14)
C7 C2 C1 119.89(12)
C2 C3 C4 121.78(12)
C2 C3 H3 119.1
C4 C3 H3 119.1
C3 C4 C5 118.24(10)
C3 C4 C8 124.05(11)
C5 C4 C8 117.65(10)
N1 C5 C6 117.77(11)
N1 C5 C4 123.03(10)
C6 C5 C4 119.20(11)
C7 C6 C5 120.51(12)
C7 C6 H6 119.7
C5 C6 H6 119.7
C6 C7 C2 121.18(11)
C6 C7 H7 119.4
C2 C7 H7 119.4
C9 C8 C4 117.90(10)
C9 C8 C11 120.31(10)
C4 C8 C11 121.78(10)
C8 C9 C10 120.03(10)
C8 C9 H9 120.0
C10 C9 H9 120.0
N1 C10 C9 123.66(10)
N1 C10 C17 117.89(10)
C9 C10 C17 118.39(10)
C12 C11 C16 118.59(12)
C12 C11 C8 120.71(11)
C16 C11 C8 120.66(11)
C13 C12 C11 120.07(13)
C13 C12 H12 120.0
C11 C12 H12 120.0
C14 C13 C12 120.72(14)
C14 C13 H13 119.6
C12 C13 H13 119.6
C13 C14 C15 120.02(14)
C13 C14 H14 120.0
C15 C14 H14 120.0
C14 C15 C16 120.01(15)
C14 C15 H15 120.0
C16 C15 H15 120.0
C15 C16 C11 120.58(13)
C15 C16 H16 119.7
C11 C16 H16 119.7
O1 C17 C18 119.60(12)
O1 C17 C10 118.73(12)
C18 C17 C10 121.65(11)
C19 C18 C23 118.34(13)
C19 C18 C17 117.09(13)
C23 C18 C17 124.49(12)
C18 C19 C20 120.54(17)
C18 C19 H19 119.7
C20 C19 H19 119.7
C21 C20 C19 120.11(17)
C21 C20 H20 119.9
C19 C20 H20 119.9
C20 C21 C22 120.05(16)
C20 C21 H21 120.0
C22 C21 H21 120.0
C21 C22 C23 120.48(17)
C21 C22 H22 119.8
C23 C22 H22 119.8
C22 C23 C18 120.46(14)
C22 C23 H23 119.8
C18 C23 H23 119.8
C10 N1 C5 117.58(10)

loop_
_geom_bond_atom_site_label_1
_geom_bond_atom_site_label_2
_geom_bond_distance
C1 C2 1.505(2)
C1 H1A 0.9600
C1 H1B 0.9600
C1 H1C 0.9600
C2 C3 1.3662(17)
C2 C7 1.412(2)
C3 C4 1.4183(16)
C3 H3 0.9300
C4 C5 1.4183(16)
C4 C8 1.4282(15)
C5 N1 1.3655(15)
C5 C6 1.4153(16)
C6 C7 1.361(2)
C6 H6 0.9300
C7 H7 0.9300
C8 C9 1.3735(16)
C8 C11 1.4844(16)
C9 C10 1.4097(16)
C9 H9 0.9300
C10 N1 1.3158(15)
C10 C17 1.5083(17)
C11 C12 1.3903(17)
C11 C16 1.3926(18)
C12 C13 1.385(2)
C12 H12 0.9300
C13 C14 1.362(2)
C13 H13 0.9300
C14 C15 1.380(2)
C14 H14 0.9300
C15 C16 1.3796(19)
C15 H15 0.9300
C16 H16 0.9300
C17 O1 1.2172(16)
C17 C18 1.4955(19)
C18 C19 1.388(2)
C18 C23 1.392(2)
C19 C20 1.391(2)
C19 H19 0.9300
C20 C21 1.366(3)
C20 H20 0.9300
C21 C22 1.372(3)
C21 H21 0.9300
C22 C23 1.380(2)
C22 H22 0.9300
C23 H23 0.9300

loop_
_geom_torsion_atom_site_label_1
_geom_torsion_atom_site_label_2
_geom_torsion_atom_site_label_3
_geom_torsion_atom_site_label_4
_geom_torsion
C7 C2 C3 C4 -1.51(19)
C1 C2 C3 C4 176.73(12)
C2 C3 C4 C5 1.28(18)
C2 C3 C4 C8 -175.63(11)
C3 C4 C5 N1 -178.76(10)
C8 C4 C5 N1 -1.65(16)
C3 C4 C5 C6 0.53(16)
C8 C4 C5 C6 177.63(10)
N1 C5 C6 C7 177.21(11)
C4 C5 C6 C7 -2.11(18)
C5 C6 C7 C2 1.92(19)
C3 C2 C7 C6 -0.11(19)
C1 C2 C7 C6 -178.37(14)
C3 C4 C8 C9 174.93(11)
C5 C4 C8 C9 -2.00(16)
C3 C4 C8 C11 -5.31(17)
C5 C4 C8 C11 177.77(10)
C4 C8 C9 C10 3.53(17)
C11 C8 C9 C10 -176.23(11)
C8 C9 C10 N1 -1.56(18)
C8 C9 C10 C17 175.48(11)
C9 C8 C11 C12 -54.86(16)
C4 C8 C11 C12 125.38(12)
C9 C8 C11 C16 122.81(13)
C4 C8 C11 C16 -56.94(16)
C16 C11 C12 C13 1.13(19)
C8 C11 C12 C13 178.85(12)
C11 C12 C13 C14 -0.9(2)
C12 C13 C14 C15 0.1(2)
C13 C14 C15 C16 0.5(2)
C14 C15 C16 C11 -0.2(2)
C12 C11 C16 C15 -0.6(2)
C8 C11 C16 C15 -178.28(13)
N1 C10 C17 O1 171.40(12)
C9 C10 C17 O1 -5.81(19)
N1 C10 C17 C18 -6.63(18)
C9 C10 C17 C18 176.16(11)
O1 C17 C18 C19 -24.24(19)
C10 C17 C18 C19 153.77(13)
O1 C17 C18 C23 152.37(14)
C10 C17 C18 C23 -29.62(19)
C23 C18 C19 C20 1.9(2)
C17 C18 C19 C20 178.72(14)
C18 C19 C20 C21 -1.5(3)
C19 C20 C21 C22 0.1(3)
C20 C21 C22 C23 1.0(3)
C21 C22 C23 C18 -0.6(2)
C19 C18 C23 C22 -0.8(2)
C17 C18 C23 C22 -177.41(13)
C9 C10 N1 C5 -2.08(17)
C17 C10 N1 C5 -179.13(10)
C6 C5 N1 C10 -175.62(11)
C4 C5 N1 C10 3.67(16)
